data_7134398
loop_
_publ_author_name
'Sharma, Ruchi'
'Sihag, Naveen'
'Gupta, Poorvi'
'Manna, Kuntal'
'Yadav, M. Ramu'

_publ_section_title
;
 Photoinduced Ni-catalyzed carbohalogenation of monofluoro, gem-difluoro,
 and trifluoromethyl tethered alkenes
;
_journal_issue 40
_journal_name_full 'Chemical Communications'
_journal_page_first 7273
_journal_page_last 7276
_journal_paper_doi 10.1039/D5CC01034A
_journal_volume 61
_journal_year 2025
_chemical_formula_moiety 'C10 H6 Cl F2 I N O, C2 H3'
_chemical_formula_sum 'C12 H9 Cl F2 I N O'
_chemical_formula_weight 383.55
_space_group_crystal_system orthorhombic
_space_group_IT_number 61
_space_group_name_Hall '-P 2ac 2ab'
_space_group_name_H-M_alt 'P b c a'
_atom_sites_solution_hydrogens geom
_atom_sites_solution_primary iterative
_audit_creation_date 2024-09-23
_audit_creation_method
;
Olex2 1.5
(compiled 2024.02.16 svn.r378c4104 for OlexSys, GUI svn.r6928)
;
_audit_update_record
;
2024-10-10 deposited with the CCDC.	2025-04-10 downloaded from the CCDC.
;
_cell_angle_alpha 90
_cell_angle_beta 90
_cell_angle_gamma 90
_cell_formula_units_Z 8
_cell_length_a 8.6441(15)
_cell_length_b 11.7421(19)
_cell_length_c 24.791(5)
_cell_measurement_reflns_used 7028
_cell_measurement_temperature 302(2)
_cell_measurement_theta_max 24.97
_cell_measurement_theta_min 2.46
_cell_volume 2516.3(8)
_computing_cell_refinement 'SAINT V8.40B (?, 2016)'
_computing_data_reduction 'SAINT V8.40B (?, 2016)'
_computing_molecular_graphics 'Olex2 1.5 (Dolomanov et al., 2009)'
_computing_publication_material 'Olex2 1.5 (Dolomanov et al., 2009)'
_computing_structure_refinement 'XL  (Sheldrick, 2008)'
_computing_structure_solution 'olex2.solve 1.5 (Bourhis et al., 2015)'
_diffrn_ambient_temperature 302.00
_diffrn_measured_fraction_theta_full 0.997
_diffrn_measured_fraction_theta_max 0.997
_diffrn_measurement_device_type 'Bruker APEX-II CCD'
_diffrn_measurement_method '\f and \w scans'
_diffrn_radiation_type MoK\a
_diffrn_radiation_wavelength 0.71073
_diffrn_reflns_av_R_equivalents 0.0393
_diffrn_reflns_av_unetI/netI 0.0309
_diffrn_reflns_Laue_measured_fraction_full 0.997
_diffrn_reflns_Laue_measured_fraction_max 0.997
_diffrn_reflns_limit_h_max 10
_diffrn_reflns_limit_h_min -9
_diffrn_reflns_limit_k_max 13
_diffrn_reflns_limit_k_min -13
_diffrn_reflns_limit_l_max 21
_diffrn_reflns_limit_l_min -29
_diffrn_reflns_number 9805
_diffrn_reflns_point_group_measured_fraction_full 0.997
_diffrn_reflns_point_group_measured_fraction_max 0.997
_diffrn_reflns_theta_full 25.050
_diffrn_reflns_theta_max 25.050
_diffrn_reflns_theta_min 2.873
_diffrn_source_current 1.0
_diffrn_source_power 0.05
_diffrn_source_voltage 50.0
_diffrn_standards_number 0
_exptl_absorpt_coefficient_mu 2.768
_exptl_absorpt_correction_T_max 0.7452
_exptl_absorpt_correction_T_min 0.6760
_exptl_absorpt_correction_type multi-scan
_exptl_absorpt_process_details
;
SADABS-2016/2 (Bruker,2016/2) was used for absorption correction.
wR2(int) was 0.1876 before and 0.0563 after correction.
The Ratio of minimum to maximum transmission is 0.9071.
The \l/2 correction factor is Not present.
;
_exptl_crystal_colour 'clear light colourless'
_exptl_crystal_colour_lustre clear
_exptl_crystal_colour_modifier light
_exptl_crystal_colour_primary colourless
_exptl_crystal_density_diffrn 2.025
_exptl_crystal_description block
_exptl_crystal_F_000 1472
_exptl_crystal_size_max 0.18
_exptl_crystal_size_mid 0.14
_exptl_crystal_size_min 0.11
_refine_diff_density_max 0.629
_refine_diff_density_min -0.651
_refine_diff_density_rms 0.112
_refine_ls_extinction_method none
_refine_ls_goodness_of_fit_ref 1.141
_refine_ls_hydrogen_treatment constr
_refine_ls_matrix_type full
_refine_ls_number_parameters 166
_refine_ls_number_reflns 2219
_refine_ls_number_restraints 1
_refine_ls_restrained_S_all 1.141
_refine_ls_R_factor_all 0.0514
_refine_ls_R_factor_gt 0.0482
_refine_ls_shift/su_max 0.000
_refine_ls_shift/su_mean 0.000
_refine_ls_structure_factor_coef Fsqd
_refine_ls_weighting_details 'w=1/[\s^2^(Fo^2^)+(0.0396P)^2^+15.4561P] where P=(Fo^2^+2Fc^2^)/3'
_refine_ls_weighting_scheme calc
_refine_ls_wR_factor_gt 0.1251
_refine_ls_wR_factor_ref 0.1269
_reflns_Friedel_coverage 0.000
_reflns_number_gt 2054
_reflns_number_total 2224
_reflns_threshold_expression 'I > 2\s(I)'
_cod_data_source_file d5cc01034a2.cif
_cod_data_source_block RS_4Cl_CF2I_0m_a
_cod_depositor_comments 'Adding full bibliography for 7134398--7134400.cif.'
_cod_database_code 7134398
_shelx_shelxl_version_number 2019/1
_shelx_space_group_comment
;
The symmetry employed for this shelxl refinement is uniquely defined
by the following loop, which should always be used as a source of
symmetry information in preference to the above space-group names.
They are only intended as comments.
;
_shelx_estimated_absorpt_t_max 0.751
_shelx_estimated_absorpt_t_min 0.636
_olex2_refinement_description
;
1. Restrained distances
 C8-C1 \\sim C8-C1A
 with sigma of 0.02
2. Others
 Fixed Sof: H1A(0.5) H1B(0.5) H1C(0.5) H1AA(0.5) H1AB(0.5) H1AC(0.5)
3.a Aromatic/amide H refined with riding coordinates:
 C4(H4), C5(H5), C7(H7)
3.b Idealised Me refined as rotating group:
 C1(H1A,H1B,H1C), C1A(H1AA,H1AB,H1AC), C11(H11A,H11B,H11C)
;
_olex2_submission_special_instructions 'No special instructions were received'

loop_
_space_group_symop_operation_xyz
'x, y, z'
'-x+1/2, -y, z+1/2'
'-x, y+1/2, -z+1/2'
'x+1/2, -y+1/2, -z'
'-x, -y, -z'
'x-1/2, y, -z-1/2'
'x, -y-1/2, z-1/2'
'-x-1/2, y-1/2, z'

loop_
_atom_site_label
_atom_site_type_symbol
_atom_site_fract_x
_atom_site_fract_y
_atom_site_fract_z
_atom_site_U_iso_or_equiv
_atom_site_adp_type
_atom_site_occupancy
_atom_site_site_symmetry_order
_atom_site_calc_flag
_atom_site_refinement_flags_posn
_atom_site_refinement_flags_adp
_atom_site_refinement_flags_occupancy
_atom_site_disorder_assembly
_atom_site_disorder_group
I1 I 0.39669(6) 0.33008(4) 0.27572(2) 0.0530(2) Uani 1 1 d . . . . .
Cl1 Cl 0.6154(3) 0.1400(2) 0.48570(10) 0.0836(8) Uani 1 1 d . . . . .
F1 F 0.2081(4) 0.3740(4) 0.37035(18) 0.0569(11) Uani 1 1 d . . . . .
F2 F 0.2028(4) 0.5152(4) 0.31431(19) 0.0630(12) Uani 1 1 d . . . . .
O1 O 0.4848(6) 0.6540(4) 0.3089(2) 0.0644(15) Uani 1 1 d . . . . .
N1 N 0.6742(6) 0.5401(5) 0.3444(2) 0.0442(13) Uani 1 1 d . . . . .
C1 C 0.313(2) 0.581(3) 0.4210(10) 0.072(6) Uani 1 1 d D . . A 1
H1A H 0.222872 0.539016 0.431997 0.108 Uiso 0.5 1 calc R U P A 1
H1B H 0.282664 0.651739 0.405285 0.108 Uiso 0.5 1 calc R U P A 1
H1C H 0.377567 0.594622 0.451888 0.108 Uiso 0.5 1 calc R U P A 1
C1A C 0.352(2) 0.580(2) 0.4294(9) 0.058(4) Uani 1 1 d D . . B 2
H1AA H 0.263378 0.623998 0.419109 0.087 Uiso 0.5 1 calc R U P B 2
H1AB H 0.432977 0.630193 0.441315 0.087 Uiso 0.5 1 calc R U P B 2
H1AC H 0.324659 0.529202 0.458176 0.087 Uiso 0.5 1 calc R U P B 2
C2 C 0.5326(7) 0.4159(6) 0.3964(3) 0.0423(14) Uani 1 1 d . . . . .
C3 C 0.6819(7) 0.4446(6) 0.3785(3) 0.0429(15) Uani 1 1 d . . . . .
C4 C 0.8080(8) 0.3840(7) 0.3950(3) 0.059(2) Uani 1 1 d . . . . .
H4 H 0.906926 0.404003 0.383664 0.071 Uiso 1 1 calc R U . . .
C5 C 0.7844(9) 0.2902(7) 0.4295(3) 0.059(2) Uani 1 1 d . . . . .
H5 H 0.868914 0.248351 0.441667 0.071 Uiso 1 1 calc R U . . .
C6 C 0.6404(10) 0.2606(7) 0.4452(3) 0.0553(18) Uani 1 1 d . . . . .
C7 C 0.5117(9) 0.3227(6) 0.4299(3) 0.0495(16) Uani 1 1 d . . . . .
H7 H 0.413493 0.302429 0.441793 0.059 Uiso 1 1 calc R U . . .
C8 C 0.4193(7) 0.4985(5) 0.3722(3) 0.0409(14) Uani 1 1 d D . . . .
C9 C 0.5250(8) 0.5755(6) 0.3363(3) 0.0461(16) Uani 1 1 d . . . . .
C10 C 0.2994(7) 0.4401(6) 0.3377(3) 0.0455(15) Uani 1 1 d . . . . .
C11 C 0.8086(8) 0.5962(7) 0.3215(3) 0.060(2) Uani 1 1 d . . . . .
H11A H 0.860443 0.639007 0.349085 0.090 Uiso 1 1 calc R U . . .
H11B H 0.776314 0.646633 0.293181 0.090 Uiso 1 1 calc R U . . .
H11C H 0.877877 0.539999 0.307101 0.090 Uiso 1 1 calc R U . . .

loop_
_atom_site_aniso_label
_atom_site_aniso_U_11
_atom_site_aniso_U_22
_atom_site_aniso_U_33
_atom_site_aniso_U_23
_atom_site_aniso_U_13
_atom_site_aniso_U_12
I1 0.0510(3) 0.0501(3) 0.0578(3) -0.0047(2) -0.0053(2) 0.0052(2)
Cl1 0.116(2) 0.0688(13) 0.0660(13) 0.0208(11) -0.0063(13) 0.0308(14)
F1 0.035(2) 0.057(2) 0.079(3) 0.006(2) 0.0116(19) -0.0143(18)
F2 0.040(2) 0.058(3) 0.090(3) 0.011(2) -0.014(2) 0.019(2)
O1 0.054(3) 0.052(3) 0.087(4) 0.029(3) 0.012(3) -0.003(3)
N1 0.030(3) 0.047(3) 0.056(3) -0.006(3) 0.007(2) -0.009(2)
C1 0.024(10) 0.049(7) 0.142(13) 0.009(8) 0.012(9) 0.010(8)
C1A 0.014(8) 0.031(5) 0.129(10) 0.010(6) 0.006(7) 0.001(5)
C2 0.037(3) 0.044(4) 0.046(4) 0.000(3) 0.001(3) 0.000(3)
C3 0.031(3) 0.050(4) 0.047(4) -0.008(3) 0.000(3) -0.001(3)
C4 0.034(4) 0.076(5) 0.068(5) -0.017(4) -0.011(3) 0.005(4)
C5 0.056(5) 0.062(5) 0.061(5) -0.010(4) -0.014(4) 0.022(4)
C6 0.066(5) 0.055(4) 0.044(4) -0.001(3) -0.011(4) 0.011(4)
C7 0.052(4) 0.049(4) 0.048(4) 0.004(3) -0.003(3) 0.003(3)
C8 0.035(3) 0.036(3) 0.052(4) 0.003(3) 0.008(3) 0.000(3)
C9 0.042(4) 0.044(4) 0.052(4) 0.007(3) 0.004(3) -0.004(3)
C10 0.034(3) 0.040(3) 0.062(4) 0.011(3) -0.002(3) 0.000(3)
C11 0.046(4) 0.070(5) 0.063(5) -0.011(4) 0.021(4) -0.018(4)

loop_
_atom_type_symbol
_atom_type_description
_atom_type_scat_dispersion_real
_atom_type_scat_dispersion_imag
_atom_type_scat_source
C C 0.0033 0.0016 'International Tables Vol C Tables 4.2.6.8 and 6.1.1.4'
H H 0.0000 0.0000 'International Tables Vol C Tables 4.2.6.8 and 6.1.1.4'
Cl Cl 0.1484 0.1585 'International Tables Vol C Tables 4.2.6.8 and 6.1.1.4'
F F 0.0171 0.0103 'International Tables Vol C Tables 4.2.6.8 and 6.1.1.4'
I I -0.4742 1.8119 'International Tables Vol C Tables 4.2.6.8 and 6.1.1.4'
N N 0.0061 0.0033 'International Tables Vol C Tables 4.2.6.8 and 6.1.1.4'
O O 0.0106 0.0060 'International Tables Vol C Tables 4.2.6.8 and 6.1.1.4'

loop_
_geom_angle_atom_site_label_1
_geom_angle_atom_site_label_2
_geom_angle_atom_site_label_3
_geom_angle
_geom_angle_site_symmetry_1
_geom_angle_site_symmetry_3
_geom_angle_publ_flag
C3 N1 C11 124.0(6) . . ?
C9 N1 C3 111.9(5) . . ?
C9 N1 C11 124.0(6) . . ?
H1A C1 H1B 109.5 . . ?
H1A C1 H1C 109.5 . . ?
H1B C1 H1C 109.5 . . ?
C8 C1 H1A 109.5 . . ?
C8 C1 H1B 109.5 . . ?
C8 C1 H1C 109.5 . . ?
H1AA C1A H1AB 109.5 . . ?
H1AA C1A H1AC 109.5 . . ?
H1AB C1A H1AC 109.5 . . ?
C8 C1A H1AA 109.5 . . ?
C8 C1A H1AB 109.5 . . ?
C8 C1A H1AC 109.5 . . ?
C3 C2 C8 108.5(6) . . ?
C7 C2 C3 119.9(6) . . ?
C7 C2 C8 131.6(6) . . ?
C2 C3 N1 109.8(6) . . ?
C4 C3 N1 129.3(6) . . ?
C4 C3 C2 120.9(7) . . ?
C3 C4 H4 120.9 . . ?
C3 C4 C5 118.3(7) . . ?
C5 C4 H4 120.9 . . ?
C4 C5 H5 119.7 . . ?
C6 C5 C4 120.6(7) . . ?
C6 C5 H5 119.7 . . ?
C5 C6 Cl1 119.2(6) . . ?
C5 C6 C7 121.8(7) . . ?
C7 C6 Cl1 119.0(6) . . ?
C2 C7 H7 120.8 . . ?
C6 C7 C2 118.4(7) . . ?
C6 C7 H7 120.8 . . ?
C2 C8 C1 114.2(11) . . ?
C2 C8 C1A 103.8(10) . . ?
C2 C8 C9 102.7(5) . . ?
C2 C8 C10 112.4(5) . . ?
C9 C8 C1 111.8(12) . . ?
C9 C8 C1A 109.1(10) . . ?
C10 C8 C1 106.0(8) . . ?
C10 C8 C1A 117.7(8) . . ?
C10 C8 C9 109.9(6) . . ?
O1 C9 N1 126.1(6) . . ?
O1 C9 C8 126.8(6) . . ?
N1 C9 C8 107.0(5) . . ?
F1 C10 I1 107.7(4) . . ?
F1 C10 C8 108.5(6) . . ?
F2 C10 I1 109.0(5) . . ?
F2 C10 F1 105.6(5) . . ?
F2 C10 C8 111.9(5) . . ?
C8 C10 I1 113.8(4) . . ?
N1 C11 H11A 109.5 . . ?
N1 C11 H11B 109.5 . . ?
N1 C11 H11C 109.5 . . ?
H11A C11 H11B 109.5 . . ?
H11A C11 H11C 109.5 . . ?
H11B C11 H11C 109.5 . . ?

loop_
_geom_bond_atom_site_label_1
_geom_bond_atom_site_label_2
_geom_bond_distance
_geom_bond_site_symmetry_2
_geom_bond_publ_flag
I1 C10 2.176(7) . ?
Cl1 C6 1.749(8) . ?
F1 C10 1.371(8) . ?
F2 C10 1.345(7) . ?
O1 C9 1.198(8) . ?
N1 C3 1.407(9) . ?
N1 C9 1.370(9) . ?
N1 C11 1.450(8) . ?
C1 H1A 0.9600 . ?
C1 H1B 0.9600 . ?
C1 H1C 0.9600 . ?
C1 C8 1.798(13) . ?
C1A H1AA 0.9600 . ?
C1A H1AB 0.9600 . ?
C1A H1AC 0.9600 . ?
C1A C8 1.806(13) . ?
C2 C3 1.406(9) . ?
C2 C7 1.384(9) . ?
C2 C8 1.503(9) . ?
C3 C4 1.364(10) . ?
C4 H4 0.9300 . ?
C4 C5 1.411(12) . ?
C5 H5 0.9300 . ?
C5 C6 1.349(12) . ?
C6 C7 1.384(10) . ?
C7 H7 0.9300 . ?
C8 C9 1.564(9) . ?
C8 C10 1.509(9) . ?
C11 H11A 0.9600 . ?
C11 H11B 0.9600 . ?
C11 H11C 0.9600 . ?

loop_
_geom_torsion_atom_site_label_1
_geom_torsion_atom_site_label_2
_geom_torsion_atom_site_label_3
_geom_torsion_atom_site_label_4
_geom_torsion
_geom_torsion_site_symmetry_1
_geom_torsion_site_symmetry_2
_geom_torsion_site_symmetry_3
_geom_torsion_site_symmetry_4
_geom_torsion_publ_flag
Cl1 C6 C7 C2 -178.0(5) . . . . ?
N1 C3 C4 C5 -179.8(7) . . . . ?
C1 C8 C9 O1 -57.3(12) . . . . ?
C1 C8 C9 N1 119.4(10) . . . . ?
C1 C8 C10 I1 -178.5(12) . . . . ?
C1 C8 C10 F1 -58.6(13) . . . . ?
C1 C8 C10 F2 57.4(14) . . . . ?
C1A C8 C9 O1 -70.5(12) . . . . ?
C1A C8 C9 N1 106.2(9) . . . . ?
C1A C8 C10 I1 -173.6(12) . . . . ?
C1A C8 C10 F1 -53.8(13) . . . . ?
C1A C8 C10 F2 62.3(13) . . . . ?
C2 C3 C4 C5 1.3(11) . . . . ?
C2 C8 C9 O1 179.9(7) . . . . ?
C2 C8 C9 N1 -3.4(7) . . . . ?
C2 C8 C10 I1 -53.2(6) . . . . ?
C2 C8 C10 F1 66.7(7) . . . . ?
C2 C8 C10 F2 -177.2(5) . . . . ?
C3 N1 C9 O1 -179.5(7) . . . . ?
C3 N1 C9 C8 3.7(7) . . . . ?
C3 C2 C7 C6 0.5(10) . . . . ?
C3 C2 C8 C1 -119.2(12) . . . . ?
C3 C2 C8 C1A -111.7(10) . . . . ?
C3 C2 C8 C9 2.0(7) . . . . ?
C3 C2 C8 C10 120.1(6) . . . . ?
C3 C4 C5 C6 0.9(11) . . . . ?
C4 C5 C6 Cl1 177.2(6) . . . . ?
C4 C5 C6 C7 -2.5(12) . . . . ?
C5 C6 C7 C2 1.7(11) . . . . ?
C7 C2 C3 N1 178.9(6) . . . . ?
C7 C2 C3 C4 -2.0(10) . . . . ?
C7 C2 C8 C1 62.2(14) . . . . ?
C7 C2 C8 C1A 69.7(12) . . . . ?
C7 C2 C8 C9 -176.6(7) . . . . ?
C7 C2 C8 C10 -58.5(10) . . . . ?
C8 C2 C3 N1 0.1(8) . . . . ?
C8 C2 C3 C4 179.2(6) . . . . ?
C8 C2 C7 C6 179.0(7) . . . . ?
C9 N1 C3 C2 -2.5(8) . . . . ?
C9 N1 C3 C4 178.5(7) . . . . ?
C9 C8 C10 I1 60.6(6) . . . . ?
C9 C8 C10 F1 -179.6(5) . . . . ?
C9 C8 C10 F2 -63.5(7) . . . . ?
C10 C8 C9 O1 60.1(9) . . . . ?
C10 C8 C9 N1 -123.2(6) . . . . ?
C11 N1 C3 C2 176.1(6) . . . . ?
C11 N1 C3 C4 -2.9(11) . . . . ?
C11 N1 C9 O1 1.8(11) . . . . ?
C11 N1 C9 C8 -174.9(6) . . . . ?
